data_1535690
loop_
_publ_author_name
'Troyanov, S.I.'
'Kharisov, B.I.'
'Berdonosov, S.S.'

_publ_section_title
;
 X-ray structural study of iron(II) hexachlorohafnate(IV) FeHfCl6
;
_journal_name_full 'Zhurnal Neorganicheskoi Khimii'
_journal_page_first 476
_journal_page_last 477
_journal_volume 38
_journal_year 1993
_chemical_formula_sum 'Cl6 Fe Hf'
_chemical_name_systematic 'Fe (Hf Cl6)'
_space_group_IT_number 163
_symmetry_space_group_name_Hall '-P 3 2c'
_symmetry_space_group_name_H-M 'P -3 1 c'
_cell_angle_alpha 90
_cell_angle_beta 90
_cell_angle_gamma 120
_cell_formula_units_Z 2
_cell_length_a 6.274
_cell_length_b 6.274
_cell_length_c 11.779
_cell_volume 401.539
_citation_journal_id_ASTM ZNOKAQ
_cod_data_source_file Troyanov_ZNOKAQ_1993_1436.cif
_cod_data_source_block Cl6Fe1Hf1
_cod_original_cell_volume 401.5394
_cod_original_formula_sum 'Cl6 Fe1 Hf1'
_cod_database_code 1535690

loop_
_symmetry_equiv_pos_as_xyz
x,y,z
-y,x-y,z
-x+y,-x,z
-y,-x,-z+1/2
x,x-y,-z+1/2
-x+y,y,-z+1/2
-x,-y,-z
y,-x+y,-z
x-y,x,-z
y,x,z-1/2
-x,-x+y,z-1/2
x-y,-y,z-1/2

loop_
_atom_site_label
_atom_site_type_symbol
_atom_site_fract_x
_atom_site_fract_y
_atom_site_fract_z
_atom_site_occupancy
_atom_site_U_iso_or_equiv
Cl1 Cl-1 0.3358 0.3114 0.6303 1 0.0
Hf1 Hf+4 0.6667 0.3333 0.75 1 0.0
Fe1 Fe+2 0 0 0.75 1 0.0
